data_7231497
loop_
_publ_author_name
'Kaczmarek, Malgorzata T.'
'Skrobanska, Monika'
'Zabiszak, Michal'
'Wa\/l\;esa-Chorab, Monika'
'Kubicki, Maciej'
'Jastrzab, Renata'

_publ_section_title
;
 Coordination properties of
 N,N&#x2032;-bis(5-methylsalicylidene)-2-hydroxy-1,3-propanediamine with
 d- and f-electron ions: crystal structure, stability in solution,
 spectroscopic and spectroelectrochemical studies
;
_journal_issue 54
_journal_name_full 'RSC Advances'
_journal_page_first 30994
_journal_paper_doi 10.1039/C8RA03565B
_journal_volume 8
_journal_year 2018
_chemical_formula_moiety 'C19 H20 Cu N2 O3, C H4 O'
_chemical_formula_sum 'C20 H24 Cu N2 O4'
_chemical_formula_weight 419.95
_space_group_crystal_system monoclinic
_space_group_IT_number 14
_space_group_name_Hall '-P 2ybc'
_space_group_name_H-M_alt 'P 1 21/c 1'
_symmetry_space_group_name_Hall '-P 2ybc'
_symmetry_space_group_name_H-M 'P 1 21/c 1'
_atom_sites_solution_hydrogens mixed
_audit_creation_method SHELXL-2014/7
_audit_update_record
;
2017-08-21 deposited with the CCDC.
2018-08-20 downloaded from the CCDC.
;
_cell_angle_alpha 90
_cell_angle_beta 110.5792(11)
_cell_angle_gamma 90
_cell_formula_units_Z 4
_cell_length_a 11.98914(13)
_cell_length_b 10.38861(9)
_cell_length_c 16.00151(14)
_cell_measurement_reflns_used 13463
_cell_measurement_temperature 130(1)
_cell_measurement_theta_max 75.4220
_cell_measurement_theta_min 2.9310
_cell_volume 1865.82(3)
_computing_cell_refinement 'CrysAlisPro 1.171.38.34a (Rigaku OD, 2015)'
_computing_data_collection 'CrysAlisPro 1.171.38.34a (Rigaku OD, 2015)'
_computing_data_reduction 'CrysAlisPro 1.171.38.34a (Rigaku OD, 2015)'
_computing_molecular_graphics 'Mercury (MacRae et al., 2009)'
_computing_publication_material 'SHELXL-2014/7 (Sheldrick, 2014)'
_computing_structure_refinement 'SHELXL-2014/7 (Sheldrick, 2014)'
_computing_structure_solution 'SHELXT-2014/7 (Sheldrick, 2014)'
_diffrn_ambient_environment N~2~
_diffrn_ambient_temperature 130(1)
_diffrn_detector 'CCD plate'
_diffrn_detector_area_resol_mean 10.5357
_diffrn_detector_type Atlas
_diffrn_measured_fraction_theta_full 0.999
_diffrn_measured_fraction_theta_max 0.988
_diffrn_measurement_device 'four-circle diffractometer'
_diffrn_measurement_device_type 'SuperNova, Single source at offset, Atlas'
_diffrn_measurement_method '/w scan'
_diffrn_radiation_monochromator mirror
_diffrn_radiation_probe x-ray
_diffrn_radiation_type 'Cu K\a'
_diffrn_radiation_wavelength 1.54184
_diffrn_reflns_av_R_equivalents 0.0211
_diffrn_reflns_av_unetI/netI 0.0112
_diffrn_reflns_Laue_measured_fraction_full 0.999
_diffrn_reflns_Laue_measured_fraction_max 0.988
_diffrn_reflns_limit_h_max 15
_diffrn_reflns_limit_h_min -13
_diffrn_reflns_limit_k_max 12
_diffrn_reflns_limit_k_min -12
_diffrn_reflns_limit_l_max 19
_diffrn_reflns_limit_l_min -20
_diffrn_reflns_number 17812
_diffrn_reflns_point_group_measured_fraction_full 0.999
_diffrn_reflns_point_group_measured_fraction_max 0.988
_diffrn_reflns_theta_full 67.500
_diffrn_reflns_theta_max 75.614
_diffrn_reflns_theta_min 5.181
_diffrn_source 'micro-focus sealed X-ray tube'
_diffrn_source_type 'SuperNova (Cu) X-ray Source'
_exptl_absorpt_coefficient_mu 1.896
_exptl_absorpt_correction_T_max 1.00000
_exptl_absorpt_correction_T_min 0.43010
_exptl_absorpt_correction_type multi-scan
_exptl_absorpt_process_details
;
CrysAlisPro 1.171.38.46 (Rigaku Oxford Diffraction, 2015)
Empirical absorption correction using spherical harmonics,
 implemented in SCALE3 ABSPACK scaling algorithm.
;
_exptl_crystal_colour red
_exptl_crystal_density_diffrn 1.495
_exptl_crystal_description prism
_exptl_crystal_F_000 876
_exptl_crystal_size_max 0.4
_exptl_crystal_size_mid 0.15
_exptl_crystal_size_min 0.1
_refine_diff_density_max 0.600
_refine_diff_density_min -0.540
_refine_diff_density_rms 0.073
_refine_ls_extinction_method none
_refine_ls_goodness_of_fit_ref 1.068
_refine_ls_hydrogen_treatment constr
_refine_ls_matrix_type full
_refine_ls_number_parameters 266
_refine_ls_number_reflns 3816
_refine_ls_number_restraints 12
_refine_ls_restrained_S_all 1.078
_refine_ls_R_factor_all 0.0423
_refine_ls_R_factor_gt 0.0416
_refine_ls_shift/su_max 0.001
_refine_ls_shift/su_mean 0.000
_refine_ls_structure_factor_coef Fsqd
_refine_ls_weighting_details 'w=1/[\s^2^(Fo^2^)+(0.0577P)^2^+2.9264P] where P=(Fo^2^+2Fc^2^)/3'
_refine_ls_weighting_scheme calc
_refine_ls_wR_factor_gt 0.1180
_refine_ls_wR_factor_ref 0.1186
_reflns_Friedel_coverage 0.000
_reflns_number_gt 3728
_reflns_number_total 3816
_reflns_threshold_expression 'I > 2\s(I)'
_cod_data_source_file c8ra03565b2.cif
_cod_data_source_block 2
_cod_database_code 7231497
_shelx_shelxl_version_number 2014/7
_shelx_space_group_comment
;
The symmetry employed for this shelxl refinement is uniquely defined
by the following loop, which should always be used as a source of
symmetry information in preference to the above space-group names.
They are only intended as comments.
;

loop_
_space_group_symop_operation_xyz
'x, y, z'
'-x, y+1/2, -z+1/2'
'-x, -y, -z'
'x, -y-1/2, z-1/2'

loop_
_atom_site_label
_atom_site_type_symbol
_atom_site_fract_x
_atom_site_fract_y
_atom_site_fract_z
_atom_site_U_iso_or_equiv
_atom_site_adp_type
_atom_site_occupancy
_atom_site_site_symmetry_order
_atom_site_calc_flag
_atom_site_refinement_flags_posn
_atom_site_refinement_flags_adp
_atom_site_refinement_flags_occupancy
_atom_site_disorder_assembly
_atom_site_disorder_group
Cu1 Cu 0.49909(3) 0.24866(3) 0.49549(2) 0.01811(13) Uani 1 1 d . . . . .
C1 C 0.5008(2) 0.2459(2) 0.71102(15) 0.0226(5) Uani 1 1 d . . . . .
H1A2 H 0.5686 0.2641 0.7656 0.027 Uiso 0.579(5) 1 d R U P A 1
O1 O 0.3999(3) 0.2105(3) 0.73428(18) 0.0249(8) Uani 0.579(5) 1 d . . P A 1
H1B H 0.4020 0.2506 0.7804 0.037 Uiso 0.579(5) 1 calc R U P A 1
H1A1 H 0.4329 0.2268 0.7296 0.030 Uiso 0.421(5) 1 d R U P A 2
O1' O 0.6001(4) 0.2838(4) 0.7868(2) 0.0261(11) Uani 0.421(5) 1 d . . P A 2
H1O H 0.5904 0.2578 0.8335 0.039 Uiso 0.421(5) 1 calc R U P A 2
C2 C 0.5293(2) 0.1288(2) 0.66443(14) 0.0223(4) Uani 1 1 d . . . . .
H2B H 0.6145 0.1314 0.6709 0.027 Uiso 1 1 calc R U . . .
H2A H 0.5160 0.0496 0.6941 0.027 Uiso 1 1 calc R U . . .
N3 N 0.45624(16) 0.12321(18) 0.56910(11) 0.0192(4) Uani 1 1 d . . . . .
C4 C 0.3804(2) 0.0319(2) 0.53977(14) 0.0204(4) Uani 1 1 d . . . . .
H4 H 0.3741 -0.0297 0.5818 0.024 Uiso 1 1 calc R U . . .
C5 C 0.3039(2) 0.0156(2) 0.44787(15) 0.0203(4) Uani 1 1 d . . . . .
C6 C 0.31014(19) 0.0933(2) 0.37686(14) 0.0198(4) Uani 1 1 d . . . . .
O6 O 0.39279(14) 0.18122(15) 0.38533(10) 0.0213(3) Uani 1 1 d . . . . .
C7 C 0.2235(2) 0.0707(2) 0.29152(15) 0.0243(5) Uani 1 1 d . . . . .
H7 H 0.2213 0.1251 0.2432 0.029 Uiso 1 1 calc R U . . .
C8 C 0.1423(2) -0.0281(3) 0.27680(16) 0.0283(5) Uani 1 1 d . . . . .
H8 H 0.0857 -0.0402 0.2185 0.034 Uiso 1 1 calc R U . . .
C9 C 0.1406(2) -0.1118(2) 0.34558(17) 0.0286(5) Uani 1 1 d . . . . .
C91 C 0.0568(3) -0.2256(3) 0.3277(2) 0.0433(7) Uani 1 1 d . . . . .
H91C H 0.0792 -0.2888 0.2910 0.065 Uiso 1 1 calc R U . . .
H91B H -0.0250 -0.1964 0.2961 0.065 Uiso 1 1 calc R U . . .
H91A H 0.0618 -0.2652 0.3845 0.065 Uiso 1 1 calc R U . . .
C10 C 0.2205(2) -0.0864(2) 0.43002(16) 0.0248(5) Uani 1 1 d . . . . .
H10 H 0.2195 -0.1394 0.4781 0.030 Uiso 1 1 calc R U . . .
C11 C 0.4738(2) 0.3655(2) 0.65102(15) 0.0228(5) Uani 1 1 d . . . . .
H11B H 0.3882 0.3654 0.6133 0.027 Uiso 1 1 calc R U . . .
H11A H 0.4892 0.4435 0.6890 0.027 Uiso 1 1 calc R U . . .
N12 N 0.54534(16) 0.37178(18) 0.59316(12) 0.0195(4) Uani 1 1 d . . . . .
C13 C 0.6206(2) 0.4633(2) 0.60318(14) 0.0206(4) Uani 1 1 d . . . . .
H13 H 0.6286 0.5236 0.6495 0.025 Uiso 1 1 calc R U . . .
C14 C 0.6943(2) 0.4819(2) 0.54962(15) 0.0203(4) Uani 1 1 d . . . . .
C15 C 0.68404(19) 0.4068(2) 0.47306(14) 0.0200(4) Uani 1 1 d . . . . .
O15 O 0.60213(14) 0.31795(16) 0.43936(10) 0.0223(3) Uani 1 1 d . . . . .
C16 C 0.7653(2) 0.4340(2) 0.42947(15) 0.0238(5) Uani 1 1 d . . . . .
H16 H 0.7647 0.3820 0.3804 0.029 Uiso 1 1 calc R U . . .
C17 C 0.8456(2) 0.5340(2) 0.45617(16) 0.0254(5) Uani 1 1 d . . . . .
H17 H 0.8982 0.5494 0.4246 0.030 Uiso 1 1 calc R U . . .
C18 C 0.8520(2) 0.6139(2) 0.52863(16) 0.0249(5) Uani 1 1 d . . . . .
C181 C 0.9354(2) 0.7278(3) 0.55364(19) 0.0324(6) Uani 1 1 d . . . . .
H18A H 0.9807 0.7324 0.5134 0.049 Uiso 1 1 calc R U . . .
H18B H 0.8890 0.8070 0.5486 0.049 Uiso 1 1 calc R U . . .
H18C H 0.9904 0.7179 0.6152 0.049 Uiso 1 1 calc R U . . .
C19 C 0.7771(2) 0.5844(2) 0.57461(15) 0.0225(4) Uani 1 1 d . . . . .
H19 H 0.7814 0.6350 0.6251 0.027 Uiso 1 1 calc R U . . .
C1A C 0.1532(4) 0.5225(5) 0.1553(4) 0.0778(13) Uani 1 1 d . . . . .
H1A3 H 0.1205 0.5231 0.2035 0.117 Uiso 0.667 1 d R U P B 1
H1A4 H 0.1170 0.4522 0.1138 0.117 Uiso 0.667 1 d R U P B 1
H1A5 H 0.1357 0.6048 0.1233 0.117 Uiso 0.667 1 d R U P B 1
H1A6 H 0.1176 0.5141 0.2016 0.117 Uiso 0.33 1 d R U P C 2
H1A7 H 0.0937 0.5565 0.1006 0.117 Uiso 0.33 1 d R U P C 2
H1A8 H 0.2212 0.5815 0.1759 0.117 Uiso 0.33 1 d R U P C 2
O1A O 0.2664(6) 0.5048(7) 0.1887(4) 0.108(2) Uani 0.667 1 d . U P D 1
H1A H 0.2821 0.4289 0.1785 0.130 Uiso 0.667 1 d R U P D 1
O1A' O 0.1902(8) 0.3970(10) 0.1383(8) 0.089(3) Uani 0.333 1 d . U P D 2
H1A' H 0.1299 0.3513 0.1128 0.107 Uiso 0.333 1 d R U P D 2

loop_
_atom_site_aniso_label
_atom_site_aniso_U_11
_atom_site_aniso_U_22
_atom_site_aniso_U_33
_atom_site_aniso_U_23
_atom_site_aniso_U_13
_atom_site_aniso_U_12
Cu1 0.0234(2) 0.0191(2) 0.01312(19) -0.00049(11) 0.00806(14) -0.00104(11)
C1 0.0236(11) 0.0308(13) 0.0145(10) -0.0007(8) 0.0082(9) -0.0019(8)
O1 0.0303(16) 0.0299(16) 0.0197(14) -0.0073(12) 0.0151(12) -0.0070(12)
O1' 0.029(2) 0.033(2) 0.0146(18) 0.0038(16) 0.0060(15) -0.0032(17)
C2 0.0271(11) 0.0249(11) 0.0148(10) 0.0031(8) 0.0070(8) 0.0022(9)
N3 0.0236(9) 0.0210(9) 0.0141(8) 0.0010(7) 0.0082(7) 0.0026(7)
C4 0.0258(11) 0.0191(10) 0.0196(10) 0.0030(8) 0.0122(9) 0.0036(8)
C5 0.0209(10) 0.0198(10) 0.0213(11) -0.0001(8) 0.0087(9) 0.0023(8)
C6 0.0206(10) 0.0210(10) 0.0190(10) -0.0010(8) 0.0083(8) 0.0031(8)
O6 0.0262(8) 0.0234(8) 0.0148(7) 0.0002(6) 0.0077(6) -0.0028(6)
C7 0.0263(11) 0.0267(12) 0.0192(10) 0.0021(9) 0.0070(9) 0.0028(9)
C8 0.0243(12) 0.0333(13) 0.0237(11) -0.0037(10) 0.0039(9) -0.0013(10)
C9 0.0251(11) 0.0287(12) 0.0309(12) -0.0034(10) 0.0087(10) -0.0030(9)
C91 0.0428(16) 0.0414(16) 0.0401(16) -0.0027(13) 0.0076(13) -0.0184(13)
C10 0.0264(11) 0.0234(11) 0.0269(11) 0.0010(9) 0.0122(9) -0.0005(9)
C11 0.0279(11) 0.0247(11) 0.0200(10) -0.0014(9) 0.0136(9) 0.0021(9)
N12 0.0238(9) 0.0209(9) 0.0153(8) -0.0014(7) 0.0088(7) 0.0014(7)
C13 0.0259(11) 0.0197(10) 0.0150(9) -0.0014(8) 0.0060(8) 0.0027(8)
C14 0.0218(11) 0.0202(10) 0.0189(10) 0.0022(8) 0.0069(9) 0.0029(8)
C15 0.0208(10) 0.0213(10) 0.0173(10) 0.0028(8) 0.0058(8) 0.0032(8)
O15 0.0271(8) 0.0254(8) 0.0166(7) -0.0018(6) 0.0105(6) -0.0036(6)
C16 0.0228(11) 0.0296(12) 0.0208(10) 0.0014(9) 0.0099(9) 0.0036(9)
C17 0.0201(10) 0.0321(12) 0.0259(11) 0.0050(10) 0.0106(9) 0.0024(9)
C18 0.0192(10) 0.0252(11) 0.0280(11) 0.0041(9) 0.0057(9) 0.0018(9)
C181 0.0276(12) 0.0304(13) 0.0396(14) -0.0013(11) 0.0123(11) -0.0050(10)
C19 0.0237(11) 0.0209(11) 0.0212(10) 0.0003(8) 0.0058(8) 0.0022(9)
C1A 0.054(2) 0.084(3) 0.099(4) 0.017(3) 0.031(2) 0.016(2)
O1A 0.094(4) 0.157(6) 0.073(3) 0.001(3) 0.029(3) 0.033(4)
O1A' 0.051(4) 0.077(5) 0.120(7) -0.024(5) 0.007(4) 0.015(4)

loop_
_atom_type_symbol
_atom_type_description
_atom_type_scat_dispersion_real
_atom_type_scat_dispersion_imag
_atom_type_scat_source
C C 0.0181 0.0091 'International Tables Vol C Tables 4.2.6.8 and 6.1.1.4'
H H 0.0000 0.0000 'International Tables Vol C Tables 4.2.6.8 and 6.1.1.4'
Cu Cu -1.9646 0.5888 'International Tables Vol C Tables 4.2.6.8 and 6.1.1.4'
N N 0.0311 0.0180 'International Tables Vol C Tables 4.2.6.8 and 6.1.1.4'
O O 0.0492 0.0322 'International Tables Vol C Tables 4.2.6.8 and 6.1.1.4'

loop_
_geom_angle_atom_site_label_1
_geom_angle_atom_site_label_2
_geom_angle_atom_site_label_3
_geom_angle
O15 Cu1 O6 92.09(7)
O15 Cu1 N3 153.18(8)
O6 Cu1 N3 94.63(7)
O15 Cu1 N12 94.67(7)
O6 Cu1 N12 153.31(8)
N3 Cu1 N12 90.88(8)
O1' C1 C2 111.8(3)
O1 C1 C2 106.0(2)
O1' C1 C11 103.8(2)
O1 C1 C11 111.0(2)
C2 C1 C11 111.98(18)
O1 C1 H1A2 109.2
C2 C1 H1A2 109.3
C11 C1 H1A2 109.2
O1' C1 H1A1 109.4
C2 C1 H1A1 109.8
C11 C1 H1A1 109.8
C1 O1 H1B 109.5
C1 O1' H1O 109.5
N3 C2 C1 112.59(18)
N3 C2 H2B 109.1
C1 C2 H2B 109.1
N3 C2 H2A 109.1
C1 C2 H2A 109.1
H2B C2 H2A 107.8
C4 N3 C2 119.74(19)
C4 N3 Cu1 125.35(15)
C2 N3 Cu1 114.51(14)
N3 C4 C5 125.0(2)
N3 C4 H4 117.5
C5 C4 H4 117.5
C10 C5 C6 119.8(2)
C10 C5 C4 116.4(2)
C6 C5 C4 123.8(2)
O6 C6 C7 118.95(19)
O6 C6 C5 124.2(2)
C7 C6 C5 116.9(2)
C6 O6 Cu1 125.64(13)
C8 C7 C6 121.6(2)
C8 C7 H7 119.2
C6 C7 H7 119.2
C7 C8 C9 122.0(2)
C7 C8 H8 119.0
C9 C8 H8 119.0
C10 C9 C8 116.8(2)
C10 C9 C91 121.4(2)
C8 C9 C91 121.8(2)
C9 C91 H91C 109.5
C9 C91 H91B 109.5
H91C C91 H91B 109.5
C9 C91 H91A 109.5
H91C C91 H91A 109.5
H91B C91 H91A 109.5
C9 C10 C5 122.6(2)
C9 C10 H10 118.7
C5 C10 H10 118.7
N12 C11 C1 112.88(18)
N12 C11 H11B 109.0
C1 C11 H11B 109.0
N12 C11 H11A 109.0
C1 C11 H11A 109.0
H11B C11 H11A 107.8
C13 N12 C11 119.73(18)
C13 N12 Cu1 125.32(15)
C11 N12 Cu1 114.41(14)
N12 C13 C14 125.2(2)
N12 C13 H13 117.4
C14 C13 H13 117.4
C19 C14 C15 119.8(2)
C19 C14 C13 116.6(2)
C15 C14 C13 123.5(2)
O15 C15 C16 118.9(2)
O15 C15 C14 124.3(2)
C16 C15 C14 116.7(2)
C15 O15 Cu1 125.83(14)
C17 C16 C15 121.7(2)
C17 C16 H16 119.1
C15 C16 H16 119.1
C16 C17 C18 122.1(2)
C16 C17 H17 119.0
C18 C17 H17 119.0
C19 C18 C17 116.8(2)
C19 C18 C181 121.8(2)
C17 C18 C181 121.4(2)
C18 C181 H18A 109.5
C18 C181 H18B 109.5
H18A C181 H18B 109.5
C18 C181 H18C 109.5
H18A C181 H18C 109.5
H18B C181 H18C 109.5
C18 C19 C14 122.7(2)
C18 C19 H19 118.7
C14 C19 H19 118.7
O1A C1A H1A3 109.2
O1A C1A H1A4 109.1
H1A3 C1A H1A4 109.5
O1A C1A H1A5 110.1
H1A3 C1A H1A5 109.5
H1A4 C1A H1A5 109.5
O1A' C1A H1A6 108.0
O1A' C1A H1A7 109.5
H1A6 C1A H1A7 109.5
O1A' C1A H1A8 110.9
H1A6 C1A H1A8 109.5
H1A7 C1A H1A8 109.5
C1A O1A H1A 109.3
C1A O1A' H1A' 109.6

loop_
_geom_bond_atom_site_label_1
_geom_bond_atom_site_label_2
_geom_bond_distance
Cu1 O15 1.9055(15)
Cu1 O6 1.9086(15)
Cu1 N3 1.9431(18)
Cu1 N12 1.9434(18)
C1 O1' 1.424(4)
C1 O1 1.433(3)
C1 C2 1.528(3)
C1 C11 1.533(3)
C1 H1A2 0.9800
C1 H1A1 0.9799
O1 H1B 0.8400
O1' H1O 0.8400
C2 N3 1.469(3)
C2 H2B 0.9900
C2 H2A 0.9900
N3 C4 1.284(3)
C4 C5 1.444(3)
C4 H4 0.9500
C5 C10 1.415(3)
C5 C6 1.417(3)
C6 O6 1.319(3)
C6 C7 1.415(3)
C7 C8 1.377(3)
C7 H7 0.9500
C8 C9 1.409(4)
C8 H8 0.9500
C9 C10 1.380(3)
C9 C91 1.512(4)
C91 H91C 0.9800
C91 H91B 0.9800
C91 H91A 0.9800
C10 H10 0.9500
C11 N12 1.469(3)
C11 H11B 0.9900
C11 H11A 0.9900
N12 C13 1.282(3)
C13 C14 1.444(3)
C13 H13 0.9500
C14 C19 1.415(3)
C14 C15 1.421(3)
C15 O15 1.317(3)
C15 C16 1.412(3)
C16 C17 1.378(4)
C16 H16 0.9500
C17 C18 1.406(3)
C17 H17 0.9500
C18 C19 1.380(3)
C18 C181 1.509(3)
C181 H18A 0.9800
C181 H18B 0.9800
C181 H18C 0.9800
C19 H19 0.9500
C1A O1A 1.285(7)
C1A O1A' 1.434(10)
C1A H1A3 0.9800
C1A H1A4 0.9800
C1A H1A5 0.9800
C1A H1A6 0.9800
C1A H1A7 0.9800
C1A H1A8 0.9800
O1A H1A 0.8400
O1A' H1A' 0.8400

loop_
_geom_hbond_atom_site_label_D
_geom_hbond_atom_site_label_H
_geom_hbond_atom_site_label_A
_geom_hbond_distance_DH
_geom_hbond_distance_HA
_geom_hbond_distance_DA
_geom_hbond_angle_DHA
_geom_hbond_site_symmetry_A
O1 H1B O6 0.84 1.86 2.694(3) 171.3 4_566
O1' H1O O15 0.84 1.83 2.652(4) 166.6 4_566
C4 H4 O1A 0.95 2.49 3.160(6) 127.2 4_566
C13 H13 O1A 0.95 2.47 3.140(6) 127.9 3_666
C1A H1A8 O1' 0.98 2.45 3.425(6) 172.7 3_666
O1A H1A O1 0.84 2.00 2.697(7) 139.8 4_565

loop_
_geom_torsion_atom_site_label_1
_geom_torsion_atom_site_label_2
_geom_torsion_atom_site_label_3
_geom_torsion_atom_site_label_4
_geom_torsion
O1' C1 C2 N3 -153.5(2)
O1 C1 C2 N3 83.8(2)
C11 C1 C2 N3 -37.5(3)
C1 C2 N3 C4 -113.9(2)
C1 C2 N3 Cu1 73.0(2)
C2 N3 C4 C5 -179.8(2)
Cu1 N3 C4 C5 -7.5(3)
N3 C4 C5 C10 -175.8(2)
N3 C4 C5 C6 5.4(4)
C10 C5 C6 O6 -172.5(2)
C4 C5 C6 O6 6.2(3)
C10 C5 C6 C7 5.5(3)
C4 C5 C6 C7 -175.8(2)
C7 C6 O6 Cu1 167.97(15)
C5 C6 O6 Cu1 -14.0(3)
O6 C6 C7 C8 173.6(2)
C5 C6 C7 C8 -4.6(3)
C6 C7 C8 C9 0.2(4)
C7 C8 C9 C10 3.2(4)
C7 C8 C9 C91 -175.8(3)
C8 C9 C10 C5 -2.2(4)
C91 C9 C10 C5 176.8(2)
C6 C5 C10 C9 -2.3(3)
C4 C5 C10 C9 178.9(2)
O1' C1 C11 N12 85.7(3)
O1 C1 C11 N12 -153.4(2)
C2 C1 C11 N12 -35.1(3)
C1 C11 N12 C13 -115.6(2)
C1 C11 N12 Cu1 72.5(2)
C11 N12 C13 C14 -178.6(2)
Cu1 N12 C13 C14 -7.6(3)
N12 C13 C14 C19 -176.3(2)
N12 C13 C14 C15 6.1(4)
C19 C14 C15 O15 -173.0(2)
C13 C14 C15 O15 4.4(3)
C19 C14 C15 C16 4.6(3)
C13 C14 C15 C16 -178.0(2)
C16 C15 O15 Cu1 170.46(15)
C14 C15 O15 Cu1 -11.9(3)
O15 C15 C16 C17 173.6(2)
C14 C15 C16 C17 -4.1(3)
C15 C16 C17 C18 0.6(4)
C16 C17 C18 C19 2.6(3)
C16 C17 C18 C181 -176.3(2)
C17 C18 C19 C14 -2.0(3)
C181 C18 C19 C14 176.9(2)
C15 C14 C19 C18 -1.6(3)
C13 C14 C19 C18 -179.2(2)
